data_4038543
loop_
_publ_author_name
'Zhao, Sheng'
'Zang, Zhong-Lin'
'Li, Siyu'
'Wen, Xumei'
'Wang, Chenhui'
'Guo, Jian'
'He, Yun'

_publ_section_title
;
 Iridium-Catalyzed Cycloisomerization of N-Tethered 1,7-Enynes:
 Construction of Azabicyclo [5.1.0] octene System.
;
_journal_name_full 'The Journal of organic chemistry'
_journal_paper_doi 10.1021/acs.joc.0c00516
_journal_year 2020
_chemical_formula_moiety 'C22 H23 N O2 S'
_chemical_formula_sum 'C22 H23 N O2 S'
_chemical_formula_weight 365.47
_space_group_crystal_system monoclinic
_space_group_IT_number 14
_space_group_name_Hall '-P 2yn'
_space_group_name_H-M_alt 'P 1 21/n 1'
_atom_sites_solution_hydrogens geom
_atom_sites_solution_primary dual
_audit_creation_date 2019-04-28
_audit_creation_method
;
Olex2 1.2-alpha
(compiled 2018.07.26 svn.r3523 for OlexSys, GUI svn.r5532)
;
_cell_angle_alpha 90
_cell_angle_beta 99.513(4)
_cell_angle_gamma 90
_cell_formula_units_Z 4
_cell_length_a 10.8954(4)
_cell_length_b 13.6167(5)
_cell_length_c 12.5125(5)
_cell_measurement_reflns_used 2817
_cell_measurement_temperature 295(2)
_cell_measurement_theta_max 27.7810
_cell_measurement_theta_min 3.7660
_cell_volume 1830.82(12)
_computing_molecular_graphics 'Olex2 (Dolomanov et al., 2009)'
_computing_publication_material 'Olex2 (Dolomanov et al., 2009)'
_computing_structure_refinement 'ShelXL (Sheldrick, 2015)'
_computing_structure_solution 'ShelXT (Sheldrick, 2015)'
_diffrn_ambient_temperature 295(2)
_diffrn_detector_area_resol_mean 16.0892
_diffrn_measured_fraction_theta_full 0.998
_diffrn_measured_fraction_theta_max 0.855
_diffrn_measurement_device_type 'SuperNova, Single source at offset/far, Eos'
_diffrn_measurement_method '\w scans'
_diffrn_radiation_type MoK\a
_diffrn_radiation_wavelength 0.71073
_diffrn_reflns_av_R_equivalents 0.0220
_diffrn_reflns_av_unetI/netI 0.0381
_diffrn_reflns_Laue_measured_fraction_full 0.998
_diffrn_reflns_Laue_measured_fraction_max 0.855
_diffrn_reflns_limit_h_max 14
_diffrn_reflns_limit_h_min -10
_diffrn_reflns_limit_k_max 17
_diffrn_reflns_limit_k_min -16
_diffrn_reflns_limit_l_max 12
_diffrn_reflns_limit_l_min -17
_diffrn_reflns_number 7877
_diffrn_reflns_point_group_measured_fraction_full 0.998
_diffrn_reflns_point_group_measured_fraction_max 0.855
_diffrn_reflns_theta_full 25.242
_diffrn_reflns_theta_max 28.958
_diffrn_reflns_theta_min 3.418
_diffrn_source 'micro-focus sealed X-ray tube'
_exptl_absorpt_coefficient_mu 0.193
_exptl_absorpt_correction_T_max 1.00000
_exptl_absorpt_correction_T_min 0.87991
_exptl_absorpt_correction_type multi-scan
_exptl_absorpt_process_details
;
CrysAlisPro 1.171.39.46e (Rigaku Oxford Diffraction, 2018)
Empirical absorption correction using spherical harmonics,
 implemented in SCALE3 ABSPACK scaling algorithm.
;
_exptl_crystal_colour Colorless
_exptl_crystal_density_diffrn 1.326
_exptl_crystal_description block
_exptl_crystal_F_000 776
_exptl_crystal_size_max 0.42
_exptl_crystal_size_mid 0.4
_exptl_crystal_size_min 0.39
_refine_diff_density_max 0.209
_refine_diff_density_min -0.269
_refine_diff_density_rms 0.040
_refine_ls_extinction_method none
_refine_ls_goodness_of_fit_ref 1.036
_refine_ls_hydrogen_treatment constr
_refine_ls_matrix_type full
_refine_ls_number_parameters 236
_refine_ls_number_reflns 4147
_refine_ls_number_restraints 0
_refine_ls_restrained_S_all 1.036
_refine_ls_R_factor_all 0.0649
_refine_ls_R_factor_gt 0.0467
_refine_ls_shift/su_max 0.001
_refine_ls_shift/su_mean 0.000
_refine_ls_structure_factor_coef Fsqd
_refine_ls_weighting_details 'w=1/[\s^2^(Fo^2^)+(0.0471P)^2^+0.5378P] where P=(Fo^2^+2Fc^2^)/3'
_refine_ls_weighting_scheme calc
_refine_ls_wR_factor_gt 0.1113
_refine_ls_wR_factor_ref 0.1246
_reflns_Friedel_coverage 0.000
_reflns_number_gt 3148
_reflns_number_total 4147
_reflns_threshold_expression 'I > 2\s(I)'
_cod_data_source_file jo0c00516_si_001.cif
_cod_data_source_block zsox-135-01
_cod_database_code 4038543
_shelx_shelxl_version_number 2014/7
_shelx_space_group_comment
;
The symmetry employed for this shelxl refinement is uniquely defined
by the following loop, which should always be used as a source of
symmetry information in preference to the above space-group names.
They are only intended as comments.
;
_olex2_refinement_description
;
1. Fixed Uiso
 At 1.2 times of:
  All C(H) groups, All C(H,H) groups
 At 1.5 times of:
  All C(H,H,H) groups
2.a Ternary CH refined with riding coordinates:
 C22(H22), C10(H10)
2.b Secondary CH2 refined with riding coordinates:
 C12(H12A,H12B), C13(H13A,H13B), C14(H14A,H14B), C15(H15A,H15B)
2.c Aromatic/amide H refined with riding coordinates:
 C9(H9), C8(H8), C4(H4), C20(H20), C3(H3), C6(H6), C17(H17), C19(H19), C7(H7),
 C18(H18)
2.d Idealised Me refined as rotating group:
 C1(H1A,H1B,H1C)
;
_olex2_submission_special_instructions 'No special instructions were received'

loop_
_space_group_symop_operation_xyz
'x, y, z'
'-x+1/2, y+1/2, -z+1/2'
'-x, -y, -z'
'x-1/2, -y-1/2, z-1/2'

loop_
_atom_site_label
_atom_site_type_symbol
_atom_site_fract_x
_atom_site_fract_y
_atom_site_fract_z
_atom_site_U_iso_or_equiv
_atom_site_adp_type
_atom_site_occupancy
_atom_site_site_symmetry_order
_atom_site_calc_flag
_atom_site_refinement_flags_posn
_atom_site_refinement_flags_adp
_atom_site_refinement_flags_occupancy
_atom_site_disorder_assembly
_atom_site_disorder_group
S1 S 0.69154(5) 0.66729(4) 0.20101(4) 0.04888(17) Uani 1 1 d . . . . .
O2 O 0.64384(15) 0.76062(11) 0.22697(13) 0.0635(4) Uani 1 1 d . . . . .
O1 O 0.71089(15) 0.64722(13) 0.09320(11) 0.0669(5) Uani 1 1 d . . . . .
N1 N 0.59184(14) 0.58419(11) 0.23029(12) 0.0405(4) Uani 1 1 d . . . . .
C9 C 0.46611(18) 0.54425(14) 0.36994(15) 0.0404(4) Uani 1 1 d . . . . .
H9 H 0.4468 0.5689 0.4345 0.048 Uiso 1 1 calc R . . . .
C22 C 0.47330(17) 0.35134(13) 0.34344(14) 0.0367(4) Uani 1 1 d . . . . .
H22 H 0.5643 0.3558 0.3581 0.044 Uiso 1 1 calc R . . . .
C21 C 0.42015(17) 0.26353(13) 0.38840(14) 0.0376(4) Uani 1 1 d . . . . .
C10 C 0.40422(17) 0.45048(13) 0.33662(14) 0.0382(4) Uani 1 1 d . . . . .
H10 H 0.3221 0.4452 0.3584 0.046 Uiso 1 1 calc R . . . .
C8 C 0.54333(17) 0.60024(14) 0.32660(15) 0.0399(4) Uani 1 1 d . . . . .
H8 H 0.5691 0.6575 0.3642 0.048 Uiso 1 1 calc R . . . .
C11 C 0.41248(17) 0.39332(13) 0.23621(14) 0.0385(4) Uani 1 1 d . . . . .
C2 C 1.05100(18) 0.60719(15) 0.43215(17) 0.0466(5) Uani 1 1 d . . . . .
C5 C 0.83174(18) 0.64583(14) 0.28964(15) 0.0421(4) Uani 1 1 d . . . . .
C4 C 0.84916(19) 0.68444(15) 0.39355(17) 0.0486(5) Uani 1 1 d . . . . .
H4 H 0.7880 0.7233 0.4160 0.058 Uiso 1 1 calc R . . . .
C20 C 0.49071(19) 0.20934(14) 0.47045(15) 0.0456(5) Uani 1 1 d . . . . .
H20 H 0.5717 0.2289 0.4973 0.055 Uiso 1 1 calc R . . . .
C16 C 0.29787(18) 0.23406(14) 0.34861(15) 0.0422(4) Uani 1 1 d . . . . .
C3 C 0.95806(19) 0.66467(15) 0.46333(17) 0.0496(5) Uani 1 1 d . . . . .
H3 H 0.9694 0.6905 0.5331 0.060 Uiso 1 1 calc R . . . .
C12 C 0.4920(2) 0.42827(15) 0.15523(15) 0.0470(5) Uani 1 1 d . . . . .
H12A H 0.5126 0.3715 0.1149 0.056 Uiso 1 1 calc R . . . .
H12B H 0.4413 0.4714 0.1041 0.056 Uiso 1 1 calc R . . . .
C13 C 0.61146(19) 0.48146(15) 0.19774(17) 0.0478(5) Uani 1 1 d . . . . .
H13A H 0.6552 0.4460 0.2598 0.057 Uiso 1 1 calc R . . . .
H13B H 0.6639 0.4816 0.1422 0.057 Uiso 1 1 calc R . . . .
C14 C 0.2966(2) 0.33893(16) 0.18196(16) 0.0506(5) Uani 1 1 d . . . . .
H14A H 0.2443 0.3845 0.1352 0.061 Uiso 1 1 calc R . . . .
H14B H 0.3217 0.2876 0.1364 0.061 Uiso 1 1 calc R . . . .
C6 C 0.9233(2) 0.58829(17) 0.25683(17) 0.0541(5) Uani 1 1 d . . . . .
H6 H 0.9117 0.5622 0.1872 0.065 Uiso 1 1 calc R . . . .
C15 C 0.21988(19) 0.29305(16) 0.25969(18) 0.0519(5) Uani 1 1 d . . . . .
H15A H 0.1770 0.3446 0.2923 0.062 Uiso 1 1 calc R . . . .
H15B H 0.1574 0.2505 0.2193 0.062 Uiso 1 1 calc R . . . .
C17 C 0.2510(2) 0.15029(16) 0.39096(18) 0.0540(5) Uani 1 1 d . . . . .
H17 H 0.1704 0.1299 0.3642 0.065 Uiso 1 1 calc R . . . .
C19 C 0.4425(2) 0.12672(16) 0.51290(18) 0.0556(6) Uani 1 1 d . . . . .
H19 H 0.4905 0.0915 0.5684 0.067 Uiso 1 1 calc R . . . .
C7 C 1.0316(2) 0.56977(17) 0.32748(18) 0.0559(6) Uani 1 1 d . . . . .
H7 H 1.0931 0.5314 0.3047 0.067 Uiso 1 1 calc R . . . .
C18 C 0.3227(2) 0.09687(16) 0.47240(18) 0.0578(6) Uani 1 1 d . . . . .
H18 H 0.2902 0.0409 0.4999 0.069 Uiso 1 1 calc R . . . .
C1 C 1.1702(2) 0.58820(19) 0.5087(2) 0.0619(6) Uani 1 1 d . . . . .
H1A H 1.2335 0.6322 0.4925 0.093 Uiso 1 1 calc GR . . . .
H1B H 1.1960 0.5216 0.5006 0.093 Uiso 1 1 calc GR . . . .
H1C H 1.1571 0.5987 0.5818 0.093 Uiso 1 1 calc GR . . . .

loop_
_atom_site_aniso_label
_atom_site_aniso_U_11
_atom_site_aniso_U_22
_atom_site_aniso_U_33
_atom_site_aniso_U_23
_atom_site_aniso_U_13
_atom_site_aniso_U_12
S1 0.0518(3) 0.0529(3) 0.0402(3) 0.0126(2) 0.0025(2) -0.0072(2)
O2 0.0711(10) 0.0444(8) 0.0711(11) 0.0171(7) 0.0007(8) 0.0023(8)
O1 0.0694(10) 0.0942(13) 0.0368(8) 0.0162(8) 0.0076(7) -0.0148(9)
N1 0.0416(8) 0.0424(9) 0.0377(8) -0.0003(7) 0.0070(7) -0.0043(7)
C9 0.0468(11) 0.0392(10) 0.0355(10) -0.0053(8) 0.0076(8) 0.0048(9)
C22 0.0349(9) 0.0386(10) 0.0351(9) -0.0022(7) 0.0010(7) 0.0002(8)
C21 0.0422(10) 0.0358(9) 0.0342(9) -0.0039(7) 0.0043(7) 0.0027(8)
C10 0.0359(9) 0.0409(10) 0.0382(10) -0.0009(8) 0.0070(7) 0.0002(8)
C8 0.0408(10) 0.0413(10) 0.0362(10) -0.0050(8) 0.0026(8) 0.0004(8)
C11 0.0413(10) 0.0385(10) 0.0333(9) -0.0023(7) -0.0009(7) -0.0018(8)
C2 0.0413(10) 0.0461(11) 0.0523(12) -0.0005(9) 0.0069(9) -0.0086(9)
C5 0.0427(10) 0.0437(11) 0.0400(10) 0.0047(8) 0.0070(8) -0.0096(9)
C4 0.0447(11) 0.0474(11) 0.0532(12) -0.0088(9) 0.0064(9) -0.0035(9)
C20 0.0502(11) 0.0438(11) 0.0411(11) -0.0005(8) 0.0024(9) 0.0042(9)
C16 0.0431(10) 0.0414(10) 0.0413(10) -0.0042(8) 0.0041(8) -0.0032(9)
C3 0.0471(11) 0.0531(12) 0.0470(12) -0.0115(9) 0.0027(9) -0.0077(10)
C12 0.0621(13) 0.0465(11) 0.0325(10) -0.0067(8) 0.0082(9) -0.0013(10)
C13 0.0468(11) 0.0522(12) 0.0476(11) -0.0036(9) 0.0172(9) 0.0030(10)
C14 0.0544(12) 0.0499(12) 0.0416(11) -0.0008(9) -0.0096(9) -0.0037(10)
C6 0.0566(13) 0.0671(14) 0.0402(11) -0.0047(10) 0.0128(10) -0.0051(11)
C15 0.0415(11) 0.0511(12) 0.0582(13) 0.0013(10) -0.0056(9) -0.0084(10)
C17 0.0557(13) 0.0520(13) 0.0548(13) -0.0025(10) 0.0107(10) -0.0134(10)
C19 0.0748(15) 0.0460(12) 0.0447(12) 0.0069(9) 0.0066(11) 0.0057(11)
C7 0.0482(12) 0.0643(14) 0.0569(13) -0.0065(11) 0.0136(10) 0.0019(11)
C18 0.0764(16) 0.0454(12) 0.0543(13) 0.0036(10) 0.0186(12) -0.0094(11)
C1 0.0459(12) 0.0664(15) 0.0696(16) -0.0036(12) -0.0011(11) -0.0022(11)

loop_
_atom_type_symbol
_atom_type_description
_atom_type_scat_dispersion_real
_atom_type_scat_dispersion_imag
_atom_type_scat_source
C C 0.0033 0.0016 'International Tables Vol C Tables 4.2.6.8 and 6.1.1.4'
H H 0.0000 0.0000 'International Tables Vol C Tables 4.2.6.8 and 6.1.1.4'
N N 0.0061 0.0033 'International Tables Vol C Tables 4.2.6.8 and 6.1.1.4'
O O 0.0106 0.0060 'International Tables Vol C Tables 4.2.6.8 and 6.1.1.4'
S S 0.1246 0.1234 'International Tables Vol C Tables 4.2.6.8 and 6.1.1.4'

loop_
_geom_angle_atom_site_label_1
_geom_angle_atom_site_label_2
_geom_angle_atom_site_label_3
_geom_angle
_geom_angle_site_symmetry_1
_geom_angle_site_symmetry_3
_geom_angle_publ_flag
O2 S1 N1 106.34(9) . . ?
O2 S1 C5 108.36(10) . . ?
O1 S1 O2 120.07(10) . . ?
O1 S1 N1 106.51(9) . . ?
O1 S1 C5 108.43(10) . . ?
N1 S1 C5 106.33(8) . . ?
C8 N1 S1 115.88(13) . . ?
C8 N1 C13 118.18(15) . . ?
C13 N1 S1 117.11(12) . . ?
C10 C9 H9 113.6 . . ?
C8 C9 H9 113.6 . . ?
C8 C9 C10 132.82(17) . . ?
C21 C22 H22 115.2 . . ?
C21 C22 C10 120.72(15) . . ?
C21 C22 C11 120.18(15) . . ?
C10 C22 H22 115.2 . . ?
C11 C22 H22 115.2 . . ?
C11 C22 C10 58.65(11) . . ?
C20 C21 C22 120.45(17) . . ?
C20 C21 C16 119.21(18) . . ?
C16 C21 C22 120.33(16) . . ?
C9 C10 C22 123.20(16) . . ?
C9 C10 H10 112.4 . . ?
C9 C10 C11 127.02(16) . . ?
C22 C10 H10 112.4 . . ?
C11 C10 C22 59.55(12) . . ?
C11 C10 H10 112.4 . . ?
N1 C8 H8 115.9 . . ?
C9 C8 N1 128.11(17) . . ?
C9 C8 H8 115.9 . . ?
C22 C11 C12 119.93(16) . . ?
C22 C11 C14 114.99(16) . . ?
C10 C11 C22 61.80(12) . . ?
C10 C11 C12 121.32(16) . . ?
C10 C11 C14 117.89(17) . . ?
C12 C11 C14 112.21(16) . . ?
C3 C2 C7 117.94(19) . . ?
C3 C2 C1 120.82(19) . . ?
C7 C2 C1 121.2(2) . . ?
C4 C5 S1 119.92(16) . . ?
C6 C5 S1 120.09(15) . . ?
C6 C5 C4 119.97(19) . . ?
C5 C4 H4 120.3 . . ?
C3 C4 C5 119.3(2) . . ?
C3 C4 H4 120.3 . . ?
C21 C20 H20 119.4 . . ?
C19 C20 C21 121.11(19) . . ?
C19 C20 H20 119.4 . . ?
C21 C16 C15 119.62(17) . . ?
C17 C16 C21 119.13(18) . . ?
C17 C16 C15 121.25(18) . . ?
C2 C3 H3 119.2 . . ?
C4 C3 C2 121.63(19) . . ?
C4 C3 H3 119.2 . . ?
C11 C12 H12A 107.8 . . ?
C11 C12 H12B 107.8 . . ?
H12A C12 H12B 107.1 . . ?
C13 C12 C11 118.08(16) . . ?
C13 C12 H12A 107.8 . . ?
C13 C12 H12B 107.8 . . ?
N1 C13 C12 113.26(16) . . ?
N1 C13 H13A 108.9 . . ?
N1 C13 H13B 108.9 . . ?
C12 C13 H13A 108.9 . . ?
C12 C13 H13B 108.9 . . ?
H13A C13 H13B 107.7 . . ?
C11 C14 H14A 108.6 . . ?
C11 C14 H14B 108.6 . . ?
H14A C14 H14B 107.6 . . ?
C15 C14 C11 114.72(16) . . ?
C15 C14 H14A 108.6 . . ?
C15 C14 H14B 108.6 . . ?
C5 C6 H6 120.1 . . ?
C7 C6 C5 119.8(2) . . ?
C7 C6 H6 120.1 . . ?
C16 C15 C14 112.81(17) . . ?
C16 C15 H15A 109.0 . . ?
C16 C15 H15B 109.0 . . ?
C14 C15 H15A 109.0 . . ?
C14 C15 H15B 109.0 . . ?
H15A C15 H15B 107.8 . . ?
C16 C17 H17 119.5 . . ?
C18 C17 C16 120.9(2) . . ?
C18 C17 H17 119.5 . . ?
C20 C19 H19 120.2 . . ?
C18 C19 C20 119.6(2) . . ?
C18 C19 H19 120.2 . . ?
C2 C7 H7 119.4 . . ?
C6 C7 C2 121.3(2) . . ?
C6 C7 H7 119.4 . . ?
C17 C18 H18 120.0 . . ?
C19 C18 C17 120.0(2) . . ?
C19 C18 H18 120.0 . . ?
C2 C1 H1A 109.5 . . ?
C2 C1 H1B 109.5 . . ?
C2 C1 H1C 109.5 . . ?
H1A C1 H1B 109.5 . . ?
H1A C1 H1C 109.5 . . ?
H1B C1 H1C 109.5 . . ?

loop_
_geom_bond_atom_site_label_1
_geom_bond_atom_site_label_2
_geom_bond_distance
_geom_bond_site_symmetry_2
_geom_bond_publ_flag
S1 O2 1.4306(17) . ?
S1 O1 1.4258(16) . ?
S1 N1 1.6510(16) . ?
S1 C5 1.757(2) . ?
N1 C8 1.411(2) . ?
N1 C13 1.482(2) . ?
C9 H9 0.9300 . ?
C9 C10 1.472(3) . ?
C9 C8 1.317(3) . ?
C22 H22 0.9800 . ?
C22 C21 1.480(3) . ?
C22 C10 1.541(2) . ?
C22 C11 1.507(2) . ?
C21 C20 1.389(3) . ?
C21 C16 1.402(3) . ?
C10 H10 0.9800 . ?
C10 C11 1.493(2) . ?
C8 H8 0.9300 . ?
C11 C12 1.514(3) . ?
C11 C14 1.523(3) . ?
C2 C3 1.386(3) . ?
C2 C7 1.389(3) . ?
C2 C1 1.503(3) . ?
C5 C4 1.386(3) . ?
C5 C6 1.383(3) . ?
C4 H4 0.9300 . ?
C4 C3 1.378(3) . ?
C20 H20 0.9300 . ?
C20 C19 1.384(3) . ?
C16 C15 1.514(3) . ?
C16 C17 1.390(3) . ?
C3 H3 0.9300 . ?
C12 H12A 0.9700 . ?
C12 H12B 0.9700 . ?
C12 C13 1.508(3) . ?
C13 H13A 0.9700 . ?
C13 H13B 0.9700 . ?
C14 H14A 0.9700 . ?
C14 H14B 0.9700 . ?
C14 C15 1.518(3) . ?
C6 H6 0.9300 . ?
C6 C7 1.376(3) . ?
C15 H15A 0.9700 . ?
C15 H15B 0.9700 . ?
C17 H17 0.9300 . ?
C17 C18 1.384(3) . ?
C19 H19 0.9300 . ?
C19 C18 1.381(3) . ?
C7 H7 0.9300 . ?
C18 H18 0.9300 . ?
C1 H1A 0.9600 . ?
C1 H1B 0.9600 . ?
C1 H1C 0.9600 . ?
